data_4113239
loop_
_publ_author_name
'Ronger Lin'
'John H. K. Yip'
'Ke Zhang'
'Lip Lin Koh'
'Kwok-Yin Wong'
'Kam Piu Ho'

_publ_section_title
;
 Self-Assembly and Molecular Recognition of a Luminescent Gold Rectangle
;
_journal_name_full 'Journal of the American Chemical Society'
_journal_page_first 15852
_journal_page_last 15869
_journal_paper_doi 10.1021/ja0456508
_journal_volume 126
_journal_year 2004
_chemical_formula_sum 'C100 H72 Au4 F12 N4 O16.8 P4 S4'
_chemical_formula_weight 2866.40
_chemical_name_common 1(OTf)4+4.8H2O
_chemical_name_systematic
; 
 ? 
;
_space_group_IT_number 12
_symmetry_cell_setting monoclinic
_symmetry_space_group_name_Hall '-C 2y'
_symmetry_space_group_name_H-M 'C 1 2/m 1'
_atom_sites_solution_hydrogens geom
_atom_sites_solution_primary direct
_atom_sites_solution_secondary difmap
_audit_creation_method SHELXL-97
_cell_angle_alpha 90.00
_cell_angle_beta 96.392(3)
_cell_angle_gamma 90.00
_cell_formula_units_Z 2
_cell_length_a 28.242(4)
_cell_length_b 24.405(4)
_cell_length_c 10.3082(16)
_cell_measurement_reflns_used 2589
_cell_measurement_temperature 193(2)
_cell_measurement_theta_max 39.51
_cell_measurement_theta_min 2.32
_cell_volume 7060.7(19)
_computing_cell_refinement 'Bruker SMART'
_computing_data_collection 'Bruker SMART'
_computing_data_reduction 'Bruker SHELXTL'
_computing_molecular_graphics 'Bruker SHELXTL'
_computing_publication_material 'Bruker SHELXTL'
_computing_structure_refinement 'SHELXL-97 (Sheldrick, 1997)'
_computing_structure_solution 'SHELXS-97 (Sheldrick, 1990)'
_diffrn_ambient_temperature 193(2)
_diffrn_measured_fraction_theta_full 0.999
_diffrn_measured_fraction_theta_max 0.999
_diffrn_measurement_device_type 'CCD area detector'
_diffrn_measurement_method 'phi and omega scans'
_diffrn_radiation_monochromator graphite
_diffrn_radiation_source 'fine-focus sealed tube'
_diffrn_radiation_type MoK\a
_diffrn_radiation_wavelength 0.71073
_diffrn_reflns_av_R_equivalents 0.1192
_diffrn_reflns_av_sigmaI/netI 0.1314
_diffrn_reflns_limit_h_max 33
_diffrn_reflns_limit_h_min -33
_diffrn_reflns_limit_k_max 29
_diffrn_reflns_limit_k_min -29
_diffrn_reflns_limit_l_max 12
_diffrn_reflns_limit_l_min -12
_diffrn_reflns_number 28608
_diffrn_reflns_theta_full 25.00
_diffrn_reflns_theta_max 25.00
_diffrn_reflns_theta_min 1.99
_exptl_absorpt_coefficient_mu 4.311
_exptl_absorpt_correction_T_max 0.6724
_exptl_absorpt_correction_T_min 0.3579
_exptl_absorpt_correction_type 'Sadabs, (Sheldrick 2001)'
_exptl_crystal_colour Yellow
_exptl_crystal_density_diffrn 1.348
_exptl_crystal_description Block
_exptl_crystal_F_000 2765
_exptl_crystal_size_max 0.30
_exptl_crystal_size_mid 0.12
_exptl_crystal_size_min 0.10
_refine_diff_density_max 2.287
_refine_diff_density_min -1.774
_refine_diff_density_rms 0.233
_refine_ls_extinction_method none
_refine_ls_goodness_of_fit_ref 0.968
_refine_ls_hydrogen_treatment mixed
_refine_ls_matrix_type full
_refine_ls_number_parameters 311
_refine_ls_number_reflns 6390
_refine_ls_number_restraints 18
_refine_ls_restrained_S_all 0.971
_refine_ls_R_factor_all 0.1365
_refine_ls_R_factor_gt 0.0748
_refine_ls_shift/su_max 0.001
_refine_ls_shift/su_mean 0.000
_refine_ls_structure_factor_coef Fsqd
_refine_ls_weighting_details 'calc w=1/[\s^2^(Fo^2^)+(0.1322P)^2^+0.0000P] where P=(Fo^2^+2Fc^2^)/3'
_refine_ls_weighting_scheme calc
_refine_ls_wR_factor_gt 0.2187
_refine_ls_wR_factor_ref 0.2426
_reflns_number_gt 3520
_reflns_number_total 6390
_reflns_threshold_expression >2sigma(I)
_cod_data_source_file ja0456508si20040730_104650.cif
_cod_data_source_block 1237
_cod_original_formula_sum 'C100 H72 Au4 F12 N4 O16.80 P4 S4'
_cod_database_code 4113239

loop_
_symmetry_equiv_pos_as_xyz
'x, y, z'
'-x, y, -z'
'x+1/2, y+1/2, z'
'-x+1/2, y+1/2, -z'
'-x, -y, -z'
'x, -y, z'
'-x+1/2, -y+1/2, -z'
'x+1/2, -y+1/2, z'

loop_
_atom_site_label
_atom_site_type_symbol
_atom_site_fract_x
_atom_site_fract_y
_atom_site_fract_z
_atom_site_U_iso_or_equiv
_atom_site_adp_type
_atom_site_occupancy
_atom_site_symmetry_multiplicity
_atom_site_calc_flag
_atom_site_refinement_flags
_atom_site_disorder_assembly
_atom_site_disorder_group
Au1 Au 0.69673(2) 0.14482(3) 0.48775(6) 0.0480(3) Uani 1 1 d . . .
P1 P 0.77519(16) 0.13062(15) 0.4790(4) 0.0433(10) Uani 1 1 d . . .
N1 N 0.6251(5) 0.1570(5) 0.4869(14) 0.053(4) Uani 1 1 d . . .
C1 C 0.5957(6) 0.1503(7) 0.3850(17) 0.064(5) Uani 1 1 d . . .
H1 H 0.6083 0.1435 0.3048 0.077 Uiso 1 1 calc R . .
C2 C 0.5455(6) 0.1524(8) 0.3837(16) 0.068(6) Uani 1 1 d . . .
H2 H 0.5257 0.1471 0.3040 0.082 Uiso 1 1 calc R . .
C3 C 0.5245(5) 0.1623(6) 0.5005(17) 0.051(4) Uani 1 1 d . . .
C4 C 0.5576(6) 0.1695(9) 0.6073(17) 0.076(6) Uani 1 1 d . . .
H4 H 0.5466 0.1767 0.6895 0.091 Uiso 1 1 calc R . .
C5 C 0.6048(7) 0.1669(8) 0.6005(17) 0.068(5) Uani 1 1 d . . .
H5 H 0.6254 0.1723 0.6787 0.082 Uiso 1 1 calc R . .
C6 C 0.7872(6) 0.0572(7) 0.4932(16) 0.058(5) Uiso 1 1 d . . .
C7 C 0.7685(5) 0.0302(6) 0.5971(14) 0.040(4) Uani 1 1 d . . .
C8 C 0.7452(6) 0.0575(7) 0.6959(15) 0.051(4) Uani 1 1 d . . .
H8 H 0.7457 0.0964 0.6993 0.061 Uiso 1 1 calc R . .
C9 C 0.7229(7) 0.0300(7) 0.7831(16) 0.064(5) Uani 1 1 d . . .
H9 H 0.7070 0.0494 0.8454 0.077 Uiso 1 1 calc R . .
C10 C 0.8207(5) 0.0307(6) 0.4268(13) 0.037(3) Uani 1 1 d . . .
C11 C 0.8533(6) 0.0583(7) 0.3551(16) 0.057(5) Uani 1 1 d . . .
H11 H 0.8534 0.0972 0.3517 0.069 Uiso 1 1 calc R . .
C12 C 0.8849(7) 0.0287(6) 0.2901(18) 0.067(5) Uani 1 1 d . . .
H12 H 0.9072 0.0477 0.2442 0.080 Uiso 1 1 calc R . .
C1A C 0.8119(6) 0.1669(6) 0.6007(17) 0.052(4) Uani 1 1 d . . .
C2A C 0.7954(7) 0.2167(7) 0.6512(16) 0.058(5) Uani 1 1 d . . .
H2A H 0.7641 0.2297 0.6248 0.070 Uiso 1 1 calc R . .
C3A C 0.8273(8) 0.2468(7) 0.7432(16) 0.068(6) Uani 1 1 d . . .
H3A H 0.8167 0.2797 0.7798 0.082 Uiso 1 1 calc R . .
C4A C 0.8742(7) 0.2282(8) 0.7801(19) 0.074(6) Uani 1 1 d . . .
H4A H 0.8953 0.2497 0.8378 0.089 Uiso 1 1 calc R . .
C5A C 0.8896(8) 0.1801(10) 0.734(2) 0.098(8) Uani 1 1 d . . .
H5A H 0.9202 0.1665 0.7663 0.118 Uiso 1 1 calc R . .
C6A C 0.8592(8) 0.1488(8) 0.635(3) 0.095(8) Uani 1 1 d . . .
H6A H 0.8711 0.1174 0.5946 0.114 Uiso 1 1 calc R . .
C1B C 0.7871(6) 0.1584(7) 0.3197(16) 0.053(4) Uani 1 1 d . . .
C2B C 0.8184(7) 0.1986(7) 0.3069(19) 0.065(5) Uani 1 1 d . . .
H2B H 0.8365 0.2138 0.3813 0.078 Uiso 1 1 calc R . .
C3B C 0.8237(9) 0.2178(10) 0.182(3) 0.095(8) Uani 1 1 d . . .
H3B H 0.8466 0.2454 0.1711 0.114 Uiso 1 1 calc R . .
C4B C 0.7982(10) 0.1987(12) 0.081(2) 0.106(10) Uani 1 1 d . . .
H4B H 0.8013 0.2139 -0.0028 0.128 Uiso 1 1 calc R . .
C5B C 0.7667(9) 0.1569(10) 0.092(2) 0.087(7) Uani 1 1 d . . .
H5B H 0.7495 0.1423 0.0153 0.104 Uiso 1 1 calc R . .
C6B C 0.7594(7) 0.1358(8) 0.2089(18) 0.069(5) Uani 1 1 d . . .
H6B H 0.7369 0.1074 0.2168 0.083 Uiso 1 1 calc R . .
S1 S 0.6216(2) 0.1406(2) 0.9808(5) 0.0745(15) Uani 1 1 d D . .
O1 O 0.6568(6) 0.1318(9) 0.8846(14) 0.210(14) Uani 1 1 d D A 1
O2 O 0.5930(6) 0.1874(5) 0.9456(13) 0.124(6) Uani 1 1 d D A 1
O3 O 0.6433(5) 0.1370(5) 1.1126(10) 0.088(4) Uani 1 1 d D A 1
C13 C 0.5829(16) 0.078(2) 0.953(2) 0.138(7) Uiso 0.50 1 d PD A 1
F1 F 0.6175(10) 0.0390(9) 0.958(3) 0.138(7) Uiso 0.50 1 d PD A 1
F2 F 0.5613(9) 0.0875(11) 0.834(3) 0.138(7) Uiso 0.50 1 d PD A 1
F3 F 0.5582(10) 0.0803(12) 1.054(3) 0.138(7) Uiso 0.50 1 d PD A 1
C13A C 0.564(2) 0.105(2) 1.002(6) 0.109(5) Uiso 0.50 1 d P A 2
F1A F 0.5693(10) 0.0565(12) 1.038(3) 0.109(5) Uiso 0.50 1 d P A 2
F2A F 0.5369(10) 0.0946(11) 0.885(3) 0.109(5) Uiso 0.50 1 d P A 2
F3A F 0.5375(10) 0.1299(11) 1.078(3) 0.109(5) Uiso 0.50 1 d P A 2
O2S O 0.9287(18) 0.0000 0.660(5) 0.162(19) Uiso 0.60 2 d SP . .
O1S O 0.6774(10) 0.0000 0.311(3) 0.136(9) Uiso 1 2 d S . .
O3S O 0.7380(14) 0.0000 0.124(4) 0.171(15) Uiso 0.80 2 d SP . .

loop_
_atom_site_aniso_label
_atom_site_aniso_U_11
_atom_site_aniso_U_22
_atom_site_aniso_U_33
_atom_site_aniso_U_23
_atom_site_aniso_U_13
_atom_site_aniso_U_12
Au1 0.0411(4) 0.0502(4) 0.0529(4) 0.0015(4) 0.0056(3) 0.0019(3)
P1 0.046(2) 0.035(2) 0.050(3) -0.0026(18) 0.008(2) 0.0003(18)
N1 0.039(8) 0.054(9) 0.062(10) 0.005(7) -0.009(7) -0.005(6)
C1 0.055(11) 0.096(15) 0.040(10) -0.001(10) 0.004(9) 0.011(11)
C2 0.055(12) 0.115(17) 0.035(9) -0.006(10) 0.007(8) -0.001(11)
C3 0.035(8) 0.055(10) 0.059(11) -0.023(8) -0.009(9) 0.001(7)
C4 0.049(12) 0.137(18) 0.046(11) -0.018(11) 0.021(9) -0.003(12)
C5 0.064(13) 0.103(15) 0.035(10) -0.005(10) -0.008(9) -0.002(11)
C7 0.040(9) 0.043(8) 0.037(9) -0.008(7) 0.004(7) 0.002(7)
C8 0.059(11) 0.045(9) 0.048(10) -0.003(8) 0.006(9) 0.003(8)
C9 0.084(14) 0.073(12) 0.039(10) -0.012(8) 0.021(10) 0.016(10)
C10 0.024(7) 0.055(9) 0.030(8) -0.002(7) 0.000(6) -0.001(6)
C11 0.066(12) 0.045(10) 0.064(12) 0.011(9) 0.021(10) 0.007(9)
C12 0.077(13) 0.055(10) 0.075(13) 0.007(9) 0.039(11) -0.004(9)
C1A 0.049(11) 0.037(8) 0.071(12) -0.022(8) 0.010(9) -0.001(8)
C2A 0.078(13) 0.049(10) 0.050(11) 0.009(8) 0.022(10) -0.002(9)
C3A 0.119(18) 0.045(10) 0.045(10) -0.015(8) 0.027(11) -0.028(11)
C4A 0.060(13) 0.079(14) 0.075(14) -0.027(11) -0.026(11) 0.002(11)
C5A 0.072(15) 0.093(17) 0.12(2) -0.016(15) -0.039(14) 0.019(13)
C6A 0.090(17) 0.064(13) 0.13(2) -0.051(13) -0.014(15) -0.001(12)
C1B 0.056(11) 0.059(11) 0.045(10) 0.004(8) 0.005(9) 0.001(9)
C2B 0.081(14) 0.047(10) 0.069(13) 0.004(9) 0.021(11) -0.011(10)
C3B 0.093(18) 0.098(18) 0.096(19) 0.042(16) 0.022(16) -0.001(14)
C4B 0.13(2) 0.14(2) 0.051(15) 0.054(16) 0.040(16) 0.05(2)
C5B 0.102(19) 0.099(18) 0.059(14) 0.019(12) 0.010(13) 0.011(14)
C6B 0.079(14) 0.072(13) 0.057(12) 0.016(10) 0.011(11) -0.002(10)
S1 0.099(4) 0.068(3) 0.055(3) -0.020(3) 0.003(3) 0.006(3)
O1 0.20(2) 0.38(4) 0.054(11) -0.019(15) 0.013(13) 0.14(2)
O2 0.196(19) 0.078(11) 0.091(12) -0.011(9) -0.010(12) 0.035(12)
O3 0.105(11) 0.119(12) 0.042(7) -0.014(7) 0.012(7) -0.018(9)

loop_
_atom_type_symbol
_atom_type_description
_atom_type_scat_dispersion_real
_atom_type_scat_dispersion_imag
_atom_type_scat_source
C C 0.0033 0.0016 'International Tables Vol C Tables 4.2.6.8 and 6.1.1.4'
H H 0.0000 0.0000 'International Tables Vol C Tables 4.2.6.8 and 6.1.1.4'
N N 0.0061 0.0033 'International Tables Vol C Tables 4.2.6.8 and 6.1.1.4'
O O 0.0106 0.0060 'International Tables Vol C Tables 4.2.6.8 and 6.1.1.4'
F F 0.0171 0.0103 'International Tables Vol C Tables 4.2.6.8 and 6.1.1.4'
P P 0.1023 0.0942 'International Tables Vol C Tables 4.2.6.8 and 6.1.1.4'
S S 0.1246 0.1234 'International Tables Vol C Tables 4.2.6.8 and 6.1.1.4'
Au Au -2.0133 8.8022 'International Tables Vol C Tables 4.2.6.8 and 6.1.1.4'

loop_
_geom_angle_atom_site_label_1
_geom_angle_atom_site_label_2
_geom_angle_atom_site_label_3
_geom_angle
_geom_angle_site_symmetry_1
_geom_angle_site_symmetry_3
N1 Au1 P1 177.4(4) . .
C1A P1 C6 110.2(8) . .
C1A P1 C1B 107.3(8) . .
C6 P1 C1B 112.5(8) . .
C1A P1 Au1 113.2(5) . .
C6 P1 Au1 108.8(6) . .
C1B P1 Au1 104.9(6) . .
C1 N1 C5 115.3(15) . .
C1 N1 Au1 122.5(12) . .
C5 N1 Au1 121.8(11) . .
N1 C1 C2 124.2(16) . .
C1 C2 C3 120.6(16) . .
C4 C3 C3 127(2) . 2_656
C4 C3 C2 113.0(15) . .
C3 C3 C2 120(2) 2_656 .
C5 C4 C3 122.8(16) . .
C4 C5 N1 124.1(16) . .
C10 C6 C7 119.4(15) . .
C10 C6 P1 123.2(13) . .
C7 C6 P1 116.0(12) . .
C6 C7 C8 124.2(14) . .
C6 C7 C7 117.9(9) . 6
C8 C7 C7 117.6(9) . 6
C9 C8 C7 122.1(15) . .
C8 C9 C9 120.2(10) . 6
C6 C10 C11 123.7(15) . .
C6 C10 C10 117.8(9) . 6
C11 C10 C10 118.4(9) . 6
C12 C11 C10 120.0(15) . .
C11 C12 C12 121.6(10) . 6
C6A C1A C2A 121.0(16) . .
C6A C1A P1 118.8(12) . .
C2A C1A P1 119.8(14) . .
C1A C2A C3A 118.2(18) . .
C4A C3A C2A 121.0(17) . .
C5A C4A C3A 120.8(17) . .
C4A C5A C6A 120.5(19) . .
C1A C6A C5A 118.2(18) . .
C2B C1B C6B 121.1(17) . .
C2B C1B P1 123.2(14) . .
C6B C1B P1 115.7(13) . .
C1B C2B C3B 119(2) . .
C4B C3B C2B 121(2) . .
C3B C4B C5B 121(2) . .
C6B C5B C4B 122(2) . .
C5B C6B C1B 116(2) . .
O2 S1 O3 117.6(7) . .
O2 S1 O1 110.3(9) . .
O3 S1 O1 112.0(8) . .
O2 S1 C13A 85.9(19) . .
O3 S1 C13A 98.5(19) . .
O1 S1 C13A 131(2) . .
O2 S1 C13 108.2(8) . .
O3 S1 C13 105.9(7) . .
O1 S1 C13 101.5(8) . .
C13A S1 C13 31(2) . .
F3 C13 F2 120(2) . .
F3 C13 F1 117(2) . .
F2 C13 F1 114(2) . .
F3 C13 S1 101(3) . .
F2 C13 S1 101(3) . .
F1 C13 S1 99(3) . .
F1A C13A F3A 109(5) . .
F1A C13A F2A 97(4) . .
F3A C13A F2A 108(5) . .
F1A C13A S1 114(4) . .
F3A C13A S1 115(4) . .
F2A C13A S1 113(4) . .

loop_
_geom_bond_atom_site_label_1
_geom_bond_atom_site_label_2
_geom_bond_distance
_geom_bond_site_symmetry_2
Au1 N1 2.044(13) .
Au1 P1 2.255(4) .
P1 C1A 1.772(17) .
P1 C6 1.825(18) .
P1 C1B 1.842(17) .
N1 C1 1.27(2) .
N1 C5 1.38(2) .
C1 C2 1.42(2) .
C2 C3 1.42(2) .
C3 C4 1.37(2) .
C3 C3 1.38(3) 2_656
C4 C5 1.34(2) .
C6 C10 1.39(2) .
C6 C7 1.41(2) .
C7 C8 1.44(2) .
C7 C7 1.48(3) 6
C8 C9 1.33(2) .
C9 C9 1.47(3) 6
C10 C11 1.41(2) .
C10 C10 1.50(3) 6
C11 C12 1.38(2) .
C12 C12 1.40(3) 6
C1A C6A 1.42(3) .
C1A C2A 1.42(2) .
C2A C3A 1.44(2) .
C3A C4A 1.41(3) .
C4A C5A 1.35(3) .
C5A C6A 1.47(3) .
C1B C2B 1.34(2) .
C1B C6B 1.42(3) .
C2B C3B 1.40(3) .
C3B C4B 1.29(3) .
C4B C5B 1.37(3) .
C5B C6B 1.35(3) .
S1 O2 1.422(12) .
S1 O3 1.430(11) .
S1 O1 1.497(13) .
S1 C13A 1.88(6) .
S1 C13 1.88(7) .
C13 F3 1.32(3) .
C13 F2 1.33(2) .
C13 F1 1.36(3) .
C13A F1A 1.24(6) .
C13A F3A 1.30(6) .
C13A F2A 1.37(6) .
